data_1531126
loop_
_publ_author_name
'Bououdina, M.'
'Lambert-Andron, B.'
'Fruchart, D.'
'Ouladdiaf, B.'
'Pairis, S.'

_publ_section_title
;
 Structural investigation by neutron diffraction of equi-atomic Zr - Ti(V)
 - Ni(Co) compounds and their related hydrides
;
_journal_name_full 'Journal of Alloys Compd.'
_journal_page_first 54
_journal_page_last 58
_journal_volume 356
_journal_year 2003
_chemical_formula_sum 'Ni0.96 V1.04 Zr'
_chemical_name_systematic 'Zr (V1.04 Ni0.96)'
_space_group_IT_number 194
_symmetry_space_group_name_Hall '-P 6c 2c'
_symmetry_space_group_name_H-M 'P 63/m m c'
_cell_angle_alpha 90
_cell_angle_beta 90
_cell_angle_gamma 120
_cell_formula_units_Z 4
_cell_length_a 5.0806
_cell_length_b 5.0806
_cell_length_c 8.308
_cell_volume 185.719
_citation_journal_id_ASTM JALCEU
_cod_data_source_file Bououdina_JALCEU_2003_1449.cif
_cod_data_source_block Ni0.96V1.04Zr1
_cod_original_cell_volume 185.7193
_cod_original_formula_sum 'Ni0.96 V1.04 Zr1'
_cod_database_code 1531126

loop_
_symmetry_equiv_pos_as_xyz
x,y,z
x-y,x,z+1/2
-y,x-y,z
-x,-y,z+1/2
-x+y,-x,z
y,-x+y,z+1/2
-y,-x,-z+1/2
x-y,-y,-z
x,x-y,-z+1/2
y,x,-z
-x+y,y,-z+1/2
-x,-x+y,-z
-x,-y,-z
-x+y,-x,-z-1/2
y,-x+y,-z
x,y,-z-1/2
x-y,x,-z
-y,x-y,-z-1/2
y,x,z-1/2
-x+y,y,z
-x,-x+y,z-1/2
-y,-x,z
x-y,-y,z-1/2
x,x-y,z

loop_
_atom_site_label
_atom_site_type_symbol
_atom_site_fract_x
_atom_site_fract_y
_atom_site_fract_z
_atom_site_occupancy
_atom_site_U_iso_or_equiv
Zr1 Zr 0.3333 0.6667 0.063 1 0.0
Ni2 Ni 0.829 0.658 0.25 0.512 0.0
V2 V 0.829 0.658 0.25 0.488 0.0
Ni1 Ni 0 0 0 0.384 0.0
V1 V 0 0 0 0.612 0.0
